data_2212441
loop_
_publ_author_name
'Wen-Dong Song'
'Run-Zhen Fan'
'Hong-Mian Wu'

_publ_section_title
;
 Benzimidazolium 2,4,6-trinitrophenolate
;
_journal_coeditor_code AT2223
_journal_issue 3
_journal_name_full 'Acta Crystallographica Section E'
_journal_page_first o1385
_journal_page_last o1386
_journal_paper_doi 10.1107/S1600536807007532
_journal_volume 63
_journal_year 2007
_chemical_formula_iupac 'C7 H6 N2 +, C6 H2 N3 O7 -'
_chemical_formula_moiety 'C7 H6 N2 +, C6 H2 N3 O7 -'
_chemical_formula_sum 'C13 H8 N5 O7'
_chemical_formula_weight 346.24
_chemical_name_systematic
;
Benzimidazolium 2,4,6-trinitrophenolate
;
_space_group_IT_number 14
_symmetry_cell_setting monoclinic
_symmetry_space_group_name_Hall '-P 2ybc'
_symmetry_space_group_name_H-M 'P 1 21/c 1'
_atom_sites_solution_hydrogens geom
_atom_sites_solution_primary direct
_atom_sites_solution_secondary difmap
_audit_creation_method SHELXL-97
_cell_angle_alpha 90.00
_cell_angle_beta 97.8380(10)
_cell_angle_gamma 90.00
_cell_formula_units_Z 4
_cell_length_a 9.26470(10)
_cell_length_b 11.9701(2)
_cell_length_c 12.9287(2)
_cell_measurement_reflns_used 6608
_cell_measurement_temperature 293(2)
_cell_measurement_theta_max 25.13
_cell_measurement_theta_min 2.33
_cell_volume 1420.39(4)
_computing_cell_refinement 'SAINT (Bruker, 1999)'
_computing_data_collection 'SMART (Bruker,1998)'
_computing_data_reduction SAINT
_computing_molecular_graphics 'SHELXTL (Bruker, 1998)'
_computing_publication_material SHELXTL
_computing_structure_refinement 'SHELXL97 (Sheldrick, 1997)'
_computing_structure_solution 'SHELXS97 (Sheldrick, 1997)'
_diffrn_ambient_temperature 293(2)
_diffrn_measured_fraction_theta_full 0.999
_diffrn_measured_fraction_theta_max 0.999
_diffrn_measurement_device_type 'Bruker APEX area-detector'
_diffrn_measurement_method '\f and \w'
_diffrn_radiation_monochromator graphite
_diffrn_radiation_source 'fine-focus sealed tube'
_diffrn_radiation_type MoK\a
_diffrn_radiation_wavelength 0.71073
_diffrn_reflns_av_R_equivalents 0.0294
_diffrn_reflns_av_sigmaI/netI 0.0185
_diffrn_reflns_limit_h_max 12
_diffrn_reflns_limit_h_min -12
_diffrn_reflns_limit_k_max 15
_diffrn_reflns_limit_k_min -15
_diffrn_reflns_limit_l_max 12
_diffrn_reflns_limit_l_min -17
_diffrn_reflns_number 24544
_diffrn_reflns_theta_full 27.91
_diffrn_reflns_theta_max 27.91
_diffrn_reflns_theta_min 2.22
_diffrn_standards_number 0
_exptl_absorpt_coefficient_mu 0.135
_exptl_absorpt_correction_type none
_exptl_crystal_colour yellow
_exptl_crystal_density_diffrn 1.619
_exptl_crystal_density_method 'not measured'
_exptl_crystal_description block
_exptl_crystal_F_000 708
_exptl_crystal_size_max 0.20
_exptl_crystal_size_mid 0.18
_exptl_crystal_size_min 0.10
_refine_diff_density_max 0.539
_refine_diff_density_min -0.273
_refine_ls_extinction_method none
_refine_ls_goodness_of_fit_ref 1.042
_refine_ls_hydrogen_treatment constr
_refine_ls_matrix_type full
_refine_ls_number_parameters 226
_refine_ls_number_reflns 3386
_refine_ls_number_restraints 0
_refine_ls_restrained_S_all 1.042
_refine_ls_R_factor_all 0.0786
_refine_ls_R_factor_gt 0.0571
_refine_ls_shift/su_max 0.000
_refine_ls_shift/su_mean 0.000
_refine_ls_structure_factor_coef Fsqd
_refine_ls_weighting_details 'calc w=1/[\s^2^(Fo^2^)+(0.0611P)^2^+0.9535P] where P=(Fo^2^+2Fc^2^)/3'
_refine_ls_weighting_scheme calc
_refine_ls_wR_factor_gt 0.1355
_refine_ls_wR_factor_ref 0.1570
_reflns_number_gt 2535
_reflns_number_total 3386
_reflns_threshold_expression I>2\s(I)
_cod_data_source_file at2223.cif
_cod_data_source_block I
_cod_original_sg_symbol_H-M 'P 21/c'
_cod_database_code 2212441
_cod_database_fobs_code 2212441

loop_
_symmetry_equiv_pos_as_xyz
'x, y, z'
'-x, y+1/2, -z+1/2'
'-x, -y, -z'
'x, -y-1/2, z-1/2'

loop_
_atom_site_type_symbol
_atom_site_label
_atom_site_fract_x
_atom_site_fract_y
_atom_site_fract_z
_atom_site_U_iso_or_equiv
_atom_site_adp_type
_atom_site_calc_flag
_atom_site_refinement_flags
_atom_site_occupancy
C C1 0.0673(2) 0.84678(17) 0.95503(16) 0.0415(4) Uani d . 1
C C2 0.1333(3) 0.7924(2) 1.04342(19) 0.0552(6) Uani d . 1
H H2 0.2135 0.8222 1.0855 0.066 Uiso calc R 1
C C3 0.0731(3) 0.6918(3) 1.0652(3) 0.0734(8) Uani d . 1
H H3 0.1145 0.6514 1.1232 0.088 Uiso calc R 1
C C4 -0.0493(3) 0.6484(2) 1.0022(3) 0.0782(9) Uani d . 1
H H4 -0.0872 0.5803 1.0203 0.094 Uiso calc R 1
C C5 -0.1148(3) 0.7026(2) 0.9154(3) 0.0666(7) Uani d . 1
H H5 -0.1958 0.6732 0.8740 0.080 Uiso calc R 1
C C6 -0.0539(2) 0.80382(19) 0.89235(18) 0.0490(5) Uani d . 1
C C7 0.4135(2) 0.11560(16) 0.04288(15) 0.0389(4) Uani d . 1
C C8 0.4183(2) 0.21526(16) -0.02018(15) 0.0396(4) Uani d . 1
C C9 0.5123(2) 0.30340(17) 0.00547(18) 0.0444(5) Uani d . 1
H H9 0.5105 0.3655 -0.0379 0.053 Uiso calc R 1
C C10 0.6083(2) 0.29804(18) 0.09596(18) 0.0459(5) Uani d . 1
C C11 0.6129(2) 0.20635(19) 0.16182(16) 0.0458(5) Uani d . 1
H H11 0.6792 0.2042 0.2227 0.055 Uiso calc R 1
C C12 0.5200(2) 0.11948(17) 0.13696(15) 0.0408(4) Uani d . 1
C C13 0.0046(3) 0.9655(2) 0.82579(19) 0.0544(6) Uani d . 1
N N1 0.09946(19) 0.94734(15) 0.91014(14) 0.0451(4) Uani d . 1
H H1 0.1701 0.9911 0.9335 0.054 Uiso calc R 1
N N2 -0.0885(2) 0.88076(18) 0.81289(15) 0.0576(5) Uani d . 1
H H2A -0.1595 0.8746 0.7629 0.069 Uiso calc R 1
N N3 0.32015(19) 0.22677(15) -0.11717(14) 0.0461(4) Uani d . 1
N N4 0.7112(2) 0.38781(19) 0.12111(19) 0.0629(6) Uani d . 1
N N5 0.5327(2) 0.02558(17) 0.20981(15) 0.0547(5) Uani d . 1
O O1 0.33254(17) 0.03412(12) 0.01991(13) 0.0551(4) Uani d . 1
O O2 0.21754(19) 0.16310(16) -0.13775(14) 0.0672(5) Uani d . 1
O O3 0.3427(2) 0.30377(15) -0.17665(14) 0.0676(5) Uani d . 1
O O4 0.6983(2) 0.47301(17) 0.0690(2) 0.0901(7) Uani d . 1
O O5 0.8097(2) 0.3730(2) 0.19468(17) 0.0858(7) Uani d . 1
O O6 0.6373(3) 0.0232(2) 0.27780(19) 0.1016(8) Uani d . 1
O O7 0.4431(3) -0.0464(2) 0.20127(18) 0.1105(10) Uani d . 1

loop_
_atom_site_aniso_label
_atom_site_aniso_U_11
_atom_site_aniso_U_22
_atom_site_aniso_U_33
_atom_site_aniso_U_12
_atom_site_aniso_U_13
_atom_site_aniso_U_23
C1 0.0360(9) 0.0412(10) 0.0471(11) 0.0005(8) 0.0048(8) -0.0056(9)
C2 0.0477(12) 0.0600(14) 0.0575(13) 0.0039(11) 0.0054(10) 0.0049(11)
C3 0.0727(18) 0.0671(17) 0.0834(19) 0.0061(14) 0.0213(15) 0.0207(15)
C4 0.0788(19) 0.0490(14) 0.116(3) -0.0110(14) 0.0465(19) -0.0005(16)
C5 0.0505(13) 0.0592(15) 0.094(2) -0.0175(12) 0.0221(14) -0.0236(15)
C6 0.0363(10) 0.0514(12) 0.0599(13) -0.0024(9) 0.0081(9) -0.0169(10)
C7 0.0333(9) 0.0383(10) 0.0440(10) 0.0011(8) 0.0014(8) -0.0045(8)
C8 0.0356(9) 0.0378(10) 0.0443(10) 0.0021(8) 0.0014(8) -0.0027(8)
C9 0.0401(10) 0.0369(10) 0.0564(12) 0.0000(8) 0.0069(9) -0.0022(9)
C10 0.0382(10) 0.0414(11) 0.0581(12) -0.0063(9) 0.0063(9) -0.0162(10)
C11 0.0371(10) 0.0536(12) 0.0451(11) -0.0009(9) -0.0001(8) -0.0140(9)
C12 0.0394(10) 0.0422(11) 0.0403(10) 0.0018(8) 0.0034(8) -0.0026(8)
C13 0.0464(12) 0.0573(14) 0.0565(13) 0.0046(11) -0.0034(10) -0.0038(11)
N1 0.0386(9) 0.0417(9) 0.0523(10) -0.0015(7) -0.0034(7) -0.0039(8)
N2 0.0405(10) 0.0748(14) 0.0528(11) 0.0014(9) -0.0101(8) -0.0107(10)
N3 0.0433(9) 0.0448(10) 0.0480(10) 0.0019(8) -0.0014(7) 0.0028(8)
N4 0.0478(11) 0.0580(13) 0.0842(15) -0.0146(10) 0.0131(11) -0.0276(12)
N5 0.0618(12) 0.0565(12) 0.0440(10) 0.0028(10) 0.0011(9) 0.0021(9)
O1 0.0529(9) 0.0415(8) 0.0647(10) -0.0123(7) -0.0144(7) 0.0048(7)
O2 0.0596(10) 0.0675(11) 0.0662(11) -0.0185(9) -0.0208(8) 0.0099(9)
O3 0.0655(11) 0.0650(11) 0.0677(11) -0.0061(9) -0.0080(9) 0.0250(9)
O4 0.0772(14) 0.0491(11) 0.145(2) -0.0220(10) 0.0172(14) -0.0067(12)
O5 0.0597(11) 0.1043(17) 0.0898(14) -0.0299(11) -0.0027(10) -0.0368(13)
O6 0.1007(17) 0.0925(16) 0.0955(16) -0.0039(13) -0.0439(13) 0.0317(13)
O7 0.127(2) 0.1093(19) 0.0829(15) -0.0617(16) -0.0311(14) 0.0485(14)

loop_
_atom_type_symbol
_atom_type_description
_atom_type_scat_dispersion_real
_atom_type_scat_dispersion_imag
_atom_type_scat_source
C C 0.0033 0.0016 'International Tables Vol C Tables 4.2.6.8 and 6.1.1.4'
H H 0.0000 0.0000 'International Tables Vol C Tables 4.2.6.8 and 6.1.1.4'
N N 0.0061 0.0033 'International Tables Vol C Tables 4.2.6.8 and 6.1.1.4'
O O 0.0106 0.0060 'International Tables Vol C Tables 4.2.6.8 and 6.1.1.4'

loop_
_geom_angle_atom_site_label_1
_geom_angle_atom_site_label_2
_geom_angle_atom_site_label_3
_geom_angle
C2 C1 N1 131.2(2)
C2 C1 C6 122.6(2)
N1 C1 C6 106.24(19)
C3 C2 C1 115.9(2)
C3 C2 H2 122.1
C1 C2 H2 122.1
C2 C3 C4 121.7(3)
C2 C3 H3 119.2
C4 C3 H3 119.2
C5 C4 C3 122.3(3)
C5 C4 H4 118.8
C3 C4 H4 118.8
C4 C5 C6 116.4(2)
C4 C5 H5 121.8
C6 C5 H5 121.8
N2 C6 C5 132.9(2)
N2 C6 C1 105.9(2)
C5 C6 C1 121.2(2)
O1 C7 C8 125.16(18)
O1 C7 C12 122.85(19)
C8 C7 C12 111.96(17)
C9 C8 C7 124.13(18)
C9 C8 N3 115.83(18)
C7 C8 N3 120.04(17)
C10 C9 C8 119.0(2)
C10 C9 H9 120.5
C8 C9 H9 120.5
C9 C10 C11 121.54(19)
C9 C10 N4 119.3(2)
C11 C10 N4 119.1(2)
C12 C11 C10 119.64(19)
C12 C11 H11 120.2
C10 C11 H11 120.2
C11 C12 C7 123.76(19)
C11 C12 N5 116.31(19)
C7 C12 N5 119.92(18)
N1 C13 N2 109.0(2)
C13 N1 C1 109.35(18)
C13 N1 H1 125.3
C1 N1 H1 125.3
C13 N2 C6 109.51(18)
C13 N2 H2A 125.2
C6 N2 H2A 125.2
O2 N3 O3 121.55(18)
O2 N3 C8 120.47(18)
O3 N3 C8 117.97(18)
O4 N4 O5 123.4(2)
O4 N4 C10 119.1(2)
O5 N4 C10 117.5(2)
O7 N5 O6 121.8(2)
O7 N5 C12 120.2(2)
O6 N5 C12 118.0(2)

loop_
_geom_bond_atom_site_label_1
_geom_bond_atom_site_label_2
_geom_bond_distance
C1 C2 1.383(3)
C1 N1 1.386(3)
C1 C6 1.390(3)
C2 C3 1.372(4)
C2 H2 0.9300
C3 C4 1.402(5)
C3 H3 0.9300
C4 C5 1.365(4)
C4 H4 0.9300
C5 C6 1.386(4)
C5 H5 0.9300
C6 N2 1.384(3)
C7 O1 1.242(2)
C7 C8 1.449(3)
C7 C12 1.459(3)
C8 C9 1.379(3)
C8 N3 1.452(3)
C9 C10 1.371(3)
C9 H9 0.9300
C10 C11 1.386(3)
C10 N4 1.444(3)
C11 C12 1.360(3)
C11 H11 0.9300
C12 N5 1.461(3)
C13 N1 1.322(3)
C13 N2 1.327(3)
N1 H1 0.8600
N2 H2A 0.8600
N3 O2 1.219(2)
N3 O3 1.236(2)
N4 O4 1.219(3)
N4 O5 1.238(3)
N5 O7 1.191(3)
N5 O6 1.217(3)

loop_
_geom_hbond_atom_site_label_D
_geom_hbond_atom_site_label_H
_geom_hbond_atom_site_label_A
_geom_hbond_site_symmetry_A
_geom_hbond_distance_DH
_geom_hbond_distance_HA
_geom_hbond_distance_DA
_geom_hbond_angle_DHA
N1 H1 O1 1_566 0.86 1.82 2.631(2) 155.9
N1 H1 O2 1_566 0.86 2.32 2.904(2) 125.2
N2 H2A O3 2 0.86 2.08 2.892(3) 157.2
